data_4030697
loop_
_publ_author_name
'Borah, Madhurjya'
'Gogoi, Paramartha'
'Indukuri, Kiran'
'Saikia, Anil K.'

_publ_section_title
;
 Diastereoselective Synthesis of Substituted Tetrahydrothiophenes and
 -thiopyrans via Thia-Prins Cyclization Reaction.
;
_journal_issue 5
_journal_name_full 'The Journal of organic chemistry'
_journal_page_first 2641
_journal_page_last 2648
_journal_paper_doi 10.1021/jo502831w
_journal_volume 80
_journal_year 2015
_chemical_formula_sum 'C22 H23 Cl O3 S'
_chemical_formula_weight 402.91
_chemical_name_systematic
; 
 ? 
;
_space_group_IT_number 19
_symmetry_cell_setting orthorhombic
_symmetry_space_group_name_Hall 'P 2ac 2ab'
_symmetry_space_group_name_H-M 'P 21 21 21'
_atom_sites_solution_hydrogens geom
_atom_sites_solution_primary direct
_atom_sites_solution_secondary difmap
_audit_creation_method SHELXL-97
_cell_angle_alpha 90.00
_cell_angle_beta 90.00
_cell_angle_gamma 90.00
_cell_formula_units_Z 4
_cell_length_a 5.7035(2)
_cell_length_b 7.8753(3)
_cell_length_c 45.6289(15)
_cell_measurement_temperature 293(2)
_cell_volume 2049.50(13)
_computing_structure_refinement 'SHELXL-97 (Sheldrick, 1997)'
_computing_structure_solution 'SHELXS-97 (Sheldrick, 1990)'
_diffrn_ambient_temperature 293(2)
_diffrn_measured_fraction_theta_full 0.983
_diffrn_measured_fraction_theta_max 0.983
_diffrn_radiation_monochromator graphite
_diffrn_radiation_source 'fine-focus sealed tube'
_diffrn_radiation_type MoK\a
_diffrn_radiation_wavelength 0.71073
_diffrn_reflns_av_R_equivalents 0.0456
_diffrn_reflns_av_sigmaI/netI 0.0257
_diffrn_reflns_limit_h_max 7
_diffrn_reflns_limit_h_min -7
_diffrn_reflns_limit_k_max 9
_diffrn_reflns_limit_k_min -9
_diffrn_reflns_limit_l_max 57
_diffrn_reflns_limit_l_min -57
_diffrn_reflns_number 31113
_diffrn_reflns_theta_full 26.55
_diffrn_reflns_theta_max 26.55
_diffrn_reflns_theta_min 0.89
_exptl_absorpt_coefficient_mu 0.307
_exptl_absorpt_correction_type none
_exptl_crystal_colour colorless
_exptl_crystal_density_diffrn 1.306
_exptl_crystal_density_method 'not measured'
_exptl_crystal_description plates
_exptl_crystal_F_000 848
_exptl_crystal_size_max 0.32
_exptl_crystal_size_mid 0.22
_exptl_crystal_size_min 0.16
_refine_diff_density_max 0.272
_refine_diff_density_min -0.249
_refine_diff_density_rms 0.044
_refine_ls_abs_structure_details 'Flack H D (1983), Acta Cryst. A39, 876-881'
_refine_ls_abs_structure_Flack 0.14(9)
_refine_ls_extinction_method none
_refine_ls_goodness_of_fit_ref 1.101
_refine_ls_hydrogen_treatment mixed
_refine_ls_matrix_type full
_refine_ls_number_parameters 247
_refine_ls_number_reflns 4209
_refine_ls_number_restraints 0
_refine_ls_restrained_S_all 1.101
_refine_ls_R_factor_all 0.0491
_refine_ls_R_factor_gt 0.0422
_refine_ls_shift/su_max 0.019
_refine_ls_shift/su_mean 0.000
_refine_ls_structure_factor_coef Fsqd
_refine_ls_weighting_details 'calc w=1/[\s^2^(Fo^2^)+(0.0338P)^2^+0.8432P] where P=(Fo^2^+2Fc^2^)/3'
_refine_ls_weighting_scheme calc
_refine_ls_wR_factor_gt 0.0948
_refine_ls_wR_factor_ref 0.1028
_reflns_number_gt 3737
_reflns_number_total 4209
_reflns_threshold_expression >2sigma(I)
_cod_data_source_file jo502831w_si_003.cif
_cod_data_source_block mb-xrd-2_0m
_cod_depositor_comments
;
The following automatic conversions were performed:

'_symmetry_cell_setting' value 'Orthorhombic' changed to
'orthorhombic' according to
/usr/data/users/saulius/crontab/automatic-downloads/rss-feeds/ACS/lib/dictionaries/cif_core.dic
dictionary named 'cif_core.dic' version 2.4.2 from 2011-04-26.

Automatic conversion script
Id: cif_fix_values 3008 2015-01-20 13:52:24Z robertas 

 Adding full bibliography for 4030697.cif.
;
_cod_original_sg_symbol_H-M P212121
_cod_database_code 4030697

loop_
_symmetry_equiv_pos_as_xyz
'x, y, z'
'-x+1/2, -y, z+1/2'
'x+1/2, -y+1/2, -z'
'-x, y+1/2, -z+1/2'

loop_
_atom_site_label
_atom_site_type_symbol
_atom_site_fract_x
_atom_site_fract_y
_atom_site_fract_z
_atom_site_U_iso_or_equiv
_atom_site_adp_type
_atom_site_occupancy
_atom_site_symmetry_multiplicity
_atom_site_calc_flag
_atom_site_refinement_flags
Cl1 Cl 1.11169(19) 0.37791(14) 0.274533(18) 0.0875(3) Uani 1 1 d .
S1 S 1.13359(16) 0.66806(9) 0.073746(16) 0.0616(2) Uani 1 1 d .
O2 O 0.8874(4) 1.0357(3) 0.14546(5) 0.0862(8) Uani 1 1 d .
O3 O 0.5322(3) 1.0472(3) 0.12576(4) 0.0579(5) Uani 1 1 d .
O1 O 1.4145(3) 0.6439(3) 0.14095(4) 0.0598(5) Uani 1 1 d .
C13 C 1.2150(5) 0.1889(4) 0.06074(6) 0.0486(6) Uani 1 1 d .
H13 H 1.3563 0.1830 0.0709 0.058 Uiso 1 1 calc R
C14 C 1.1613(5) 0.0652(4) 0.04017(6) 0.0537(7) Uani 1 1 d .
H14 H 1.2673 -0.0223 0.0367 0.064 Uiso 1 1 calc R
C15 C 0.9519(5) 0.0699(4) 0.02469(6) 0.0550(7) Uani 1 1 d .
C16 C 0.7995(5) 0.2025(4) 0.03045(6) 0.0630(8) Uani 1 1 d .
H16 H 0.6584 0.2084 0.0203 0.076 Uiso 1 1 calc R
C17 C 0.8516(5) 0.3264(4) 0.05091(6) 0.0568(7) Uani 1 1 d .
H17 H 0.7457 0.4140 0.0543 0.068 Uiso 1 1 calc R
C12 C 1.0613(4) 0.3211(3) 0.06645(5) 0.0450(6) Uani 1 1 d .
C10 C 1.1220(5) 0.4538(3) 0.08920(5) 0.0456(6) Uani 1 1 d .
H10 H 1.2764 0.4266 0.0974 0.055 Uiso 1 1 calc R
C9 C 0.9475(4) 0.4703(3) 0.11450(5) 0.0453(6) Uani 1 1 d .
H9A H 0.9626 0.3743 0.1277 0.054 Uiso 1 1 calc R
H9B H 0.7884 0.4727 0.1070 0.054 Uiso 1 1 calc R
C8 C 1.0029(4) 0.6362(3) 0.13074(5) 0.0425(6) Uani 1 1 d .
H8 H 0.8690 0.6663 0.1432 0.051 Uiso 1 1 calc R
C11 C 1.0365(5) 0.7757(3) 0.10730(5) 0.0444(6) Uani 1 1 d .
H11 H 1.1596 0.8540 0.1138 0.053 Uiso 1 1 calc R
C18 C 0.8112(4) 0.8759(3) 0.10180(6) 0.0471(6) Uani 1 1 d .
H18A H 0.8288 0.9423 0.0840 0.056 Uiso 1 1 calc R
H18B H 0.6826 0.7972 0.0989 0.056 Uiso 1 1 calc R
C19 C 0.7530(5) 0.9921(4) 0.12673(7) 0.0510(7) Uani 1 1 d .
C20 C 0.4540(5) 1.1620(4) 0.14855(7) 0.0656(8) Uani 1 1 d .
H20A H 0.3129 1.2194 0.1420 0.079 Uiso 1 1 calc R
H20B H 0.5735 1.2476 0.1517 0.079 Uiso 1 1 calc R
C21 C 0.4048(7) 1.0751(5) 0.17660(7) 0.0777(10) Uani 1 1 d .
H21A H 0.5482 1.0312 0.1846 0.116 Uiso 1 1 calc R
H21B H 0.2972 0.9833 0.1733 0.116 Uiso 1 1 calc R
H21C H 0.3369 1.1543 0.1902 0.116 Uiso 1 1 calc R
C7 C 1.2180(4) 0.6133(3) 0.14992(6) 0.0423(6) Uani 1 1 d .
C4 C 1.1850(4) 0.5514(3) 0.18061(5) 0.0424(6) Uani 1 1 d .
C5 C 0.9864(5) 0.4632(4) 0.18987(6) 0.0504(6) Uani 1 1 d .
H5 H 0.8655 0.4426 0.1767 0.060 Uiso 1 1 calc R
C6 C 0.9666(5) 0.4058(4) 0.21844(6) 0.0552(7) Uani 1 1 d .
H6 H 0.8355 0.3441 0.2242 0.066 Uiso 1 1 calc R
C1 C 1.1434(5) 0.4410(4) 0.23827(6) 0.0554(7) Uani 1 1 d .
C2 C 1.3418(5) 0.5277(4) 0.22992(6) 0.0597(7) Uani 1 1 d .
H2 H 1.4596 0.5506 0.2435 0.072 Uiso 1 1 calc R
C3 C 1.3641(5) 0.5806(4) 0.20105(6) 0.0525(6) Uani 1 1 d .
H3 H 1.4999 0.6363 0.1952 0.063 Uiso 1 1 calc R
C22 C 0.8934(8) -0.0660(5) 0.00231(7) 0.0848(11) Uani 1 1 d .
H22A H 0.7456 -0.0402 -0.0067 0.127 Uiso 1 1 calc R
H22B H 0.8837 -0.1743 0.0119 0.127 Uiso 1 1 calc R
H22C H 1.0137 -0.0695 -0.0124 0.127 Uiso 1 1 calc R

loop_
_atom_site_aniso_label
_atom_site_aniso_U_11
_atom_site_aniso_U_22
_atom_site_aniso_U_33
_atom_site_aniso_U_23
_atom_site_aniso_U_13
_atom_site_aniso_U_12
Cl1 0.0909(6) 0.1144(8) 0.0572(4) 0.0243(5) -0.0089(4) -0.0132(6)
S1 0.0818(5) 0.0463(4) 0.0566(4) 0.0024(3) 0.0277(4) -0.0026(4)
O2 0.0474(11) 0.111(2) 0.1007(17) -0.0505(15) -0.0127(12) 0.0104(13)
O3 0.0454(10) 0.0594(12) 0.0689(12) -0.0017(10) -0.0017(9) 0.0128(9)
O1 0.0350(10) 0.0768(14) 0.0675(12) 0.0056(11) 0.0080(8) -0.0037(9)
C13 0.0467(14) 0.0513(16) 0.0477(14) -0.0003(12) 0.0011(11) -0.0006(12)
C14 0.0630(17) 0.0473(16) 0.0509(15) 0.0011(12) 0.0074(13) 0.0037(14)
C15 0.0680(18) 0.0540(17) 0.0429(14) 0.0016(12) 0.0010(12) -0.0133(14)
C16 0.0560(17) 0.082(2) 0.0511(15) 0.0072(15) -0.0080(13) -0.0055(16)
C17 0.0536(16) 0.0608(18) 0.0560(15) -0.0004(14) -0.0031(13) 0.0082(15)
C12 0.0453(14) 0.0446(15) 0.0452(13) 0.0022(11) 0.0046(10) -0.0028(11)
C10 0.0448(13) 0.0464(15) 0.0456(13) 0.0006(11) 0.0036(11) 0.0001(12)
C9 0.0444(14) 0.0494(16) 0.0420(12) 0.0046(11) 0.0050(10) -0.0065(11)
C8 0.0345(12) 0.0464(15) 0.0465(13) 0.0010(11) 0.0084(10) -0.0001(10)
C11 0.0423(14) 0.0434(15) 0.0475(14) -0.0018(11) 0.0077(10) -0.0014(11)
C18 0.0455(13) 0.0458(15) 0.0499(14) 0.0066(12) 0.0031(11) -0.0019(11)
C19 0.0403(14) 0.0454(15) 0.0674(18) -0.0005(13) -0.0010(12) -0.0033(11)
C20 0.0562(17) 0.0497(17) 0.091(2) -0.0079(17) 0.0081(15) 0.0113(14)
C21 0.079(2) 0.082(2) 0.072(2) -0.0097(18) 0.0032(18) 0.017(2)
C7 0.0367(12) 0.0398(14) 0.0502(13) -0.0044(11) 0.0072(10) -0.0015(10)
C4 0.0356(12) 0.0442(15) 0.0475(13) -0.0048(11) 0.0010(10) 0.0031(11)
C5 0.0427(14) 0.0611(18) 0.0473(14) -0.0014(12) 0.0010(11) -0.0065(13)
C6 0.0495(15) 0.0606(19) 0.0553(16) 0.0044(14) 0.0038(12) -0.0089(13)
C1 0.0576(16) 0.0594(17) 0.0491(14) 0.0045(12) -0.0036(13) 0.0049(15)
C2 0.0465(15) 0.074(2) 0.0584(16) 0.0032(15) -0.0135(13) -0.0029(15)
C3 0.0372(13) 0.0609(17) 0.0592(16) 0.0001(13) -0.0028(12) -0.0039(13)
C22 0.112(3) 0.077(2) 0.065(2) -0.0156(18) -0.009(2) -0.022(2)

loop_
_atom_type_symbol
_atom_type_description
_atom_type_scat_dispersion_real
_atom_type_scat_dispersion_imag
_atom_type_scat_source
C C 0.0033 0.0016 'International Tables Vol C Tables 4.2.6.8 and 6.1.1.4'
Cl Cl 0.1484 0.1585 'International Tables Vol C Tables 4.2.6.8 and 6.1.1.4'
O O 0.0106 0.0060 'International Tables Vol C Tables 4.2.6.8 and 6.1.1.4'
S S 0.1246 0.1234 'International Tables Vol C Tables 4.2.6.8 and 6.1.1.4'
H H 0.0000 0.0000 'International Tables Vol C Tables 4.2.6.8 and 6.1.1.4'

loop_
_geom_angle_atom_site_label_1
_geom_angle_atom_site_label_2
_geom_angle_atom_site_label_3
_geom_angle
C10 S1 C11 95.38(11)
C19 O3 C20 118.0(2)
C12 C13 C14 121.0(3)
C12 C13 H13 119.5
C14 C13 H13 119.5
C15 C14 C13 121.0(3)
C15 C14 H14 119.5
C13 C14 H14 119.5
C16 C15 C14 117.6(3)
C16 C15 C22 121.5(3)
C14 C15 C22 120.9(3)
C17 C16 C15 121.7(3)
C17 C16 H16 119.1
C15 C16 H16 119.1
C16 C17 C12 120.5(3)
C16 C17 H17 119.8
C12 C17 H17 119.8
C13 C12 C17 118.1(3)
C13 C12 C10 120.2(2)
C17 C12 C10 121.7(2)
C12 C10 C9 115.3(2)
C12 C10 S1 112.40(17)
C9 C10 S1 103.65(17)
C12 C10 H10 108.4
C9 C10 H10 108.4
S1 C10 H10 108.4
C10 C9 C8 107.6(2)
C10 C9 H9A 110.2
C8 C9 H9A 110.2
C10 C9 H9B 110.2
C8 C9 H9B 110.2
H9A C9 H9B 108.5
C7 C8 C9 110.1(2)
C7 C8 C11 112.5(2)
C9 C8 C11 107.3(2)
C7 C8 H8 109.0
C9 C8 H8 109.0
C11 C8 H8 109.0
C18 C11 C8 112.1(2)
C18 C11 S1 110.79(18)
C8 C11 S1 106.65(17)
C18 C11 H11 109.1
C8 C11 H11 109.1
S1 C11 H11 109.1
C19 C18 C11 112.2(2)
C19 C18 H18A 109.2
C11 C18 H18A 109.2
C19 C18 H18B 109.2
C11 C18 H18B 109.2
H18A C18 H18B 107.9
O2 C19 O3 122.4(3)
O2 C19 C18 125.1(3)
O3 C19 C18 112.5(2)
O3 C20 C21 113.0(3)
O3 C20 H20A 109.0
C21 C20 H20A 109.0
O3 C20 H20B 109.0
C21 C20 H20B 109.0
H20A C20 H20B 107.8
C20 C21 H21A 109.5
C20 C21 H21B 109.5
H21A C21 H21B 109.5
C20 C21 H21C 109.5
H21A C21 H21C 109.5
H21B C21 H21C 109.5
O1 C7 C4 119.7(2)
O1 C7 C8 121.8(2)
C4 C7 C8 118.5(2)
C5 C4 C3 118.2(2)
C5 C4 C7 123.3(2)
C3 C4 C7 118.6(2)
C6 C5 C4 120.9(2)
C6 C5 H5 119.5
C4 C5 H5 119.5
C1 C6 C5 119.4(3)
C1 C6 H6 120.3
C5 C6 H6 120.3
C2 C1 C6 121.2(2)
C2 C1 Cl1 119.4(2)
C6 C1 Cl1 119.4(2)
C1 C2 C3 119.2(3)
C1 C2 H2 120.4
C3 C2 H2 120.4
C2 C3 C4 121.1(3)
C2 C3 H3 119.5
C4 C3 H3 119.5
C15 C22 H22A 109.5
C15 C22 H22B 109.5
H22A C22 H22B 109.5
C15 C22 H22C 109.5
H22A C22 H22C 109.5
H22B C22 H22C 109.5

loop_
_geom_bond_atom_site_label_1
_geom_bond_atom_site_label_2
_geom_bond_distance
Cl1 C1 1.737(3)
S1 C10 1.830(3)
S1 C11 1.835(3)
O2 C19 1.198(3)
O3 C19 1.332(3)
O3 C20 1.449(3)
O1 C7 1.217(3)
C13 C12 1.386(4)
C13 C14 1.387(4)
C13 H13 0.9300
C14 C15 1.388(4)
C14 H14 0.9300
C15 C16 1.384(4)
C15 C22 1.516(4)
C16 C17 1.383(4)
C16 H16 0.9300
C17 C12 1.391(4)
C17 H17 0.9300
C12 C10 1.513(4)
C10 C9 1.530(3)
C10 H10 0.9800
C9 C8 1.535(4)
C9 H9A 0.9700
C9 H9B 0.9700
C8 C7 1.518(3)
C8 C11 1.545(3)
C8 H8 0.9800
C11 C18 1.529(4)
C11 H11 0.9800
C18 C19 1.497(4)
C18 H18A 0.9700
C18 H18B 0.9700
C20 C21 1.478(4)
C20 H20A 0.9700
C20 H20B 0.9700
C21 H21A 0.9600
C21 H21B 0.9600
C21 H21C 0.9600
C7 C4 1.495(3)
C4 C5 1.394(4)
C4 C3 1.402(3)
C5 C6 1.384(4)
C5 H5 0.9300
C6 C1 1.383(4)
C6 H6 0.9300
C1 C2 1.376(4)
C2 C3 1.387(4)
C2 H2 0.9300
C3 H3 0.9300
C22 H22A 0.9600
C22 H22B 0.9600
C22 H22C 0.9600

loop_
_geom_torsion_atom_site_label_1
_geom_torsion_atom_site_label_2
_geom_torsion_atom_site_label_3
_geom_torsion_atom_site_label_4
_geom_torsion
C12 C13 C14 C15 -0.1(4)
C13 C14 C15 C16 0.3(4)
C13 C14 C15 C22 -179.7(3)
C14 C15 C16 C17 -0.2(4)
C22 C15 C16 C17 179.8(3)
C15 C16 C17 C12 0.0(4)
C14 C13 C12 C17 -0.1(4)
C14 C13 C12 C10 179.4(2)
C16 C17 C12 C13 0.2(4)
C16 C17 C12 C10 -179.3(2)
C13 C12 C10 C9 -121.0(3)
C17 C12 C10 C9 58.5(3)
C13 C12 C10 S1 120.5(2)
C17 C12 C10 S1 -60.0(3)
C11 S1 C10 C12 148.67(19)
C11 S1 C10 C9 23.54(18)
C12 C10 C9 C8 -166.2(2)
S1 C10 C9 C8 -43.0(2)
C10 C9 C8 C7 -76.8(2)
C10 C9 C8 C11 46.0(3)
C7 C8 C11 C18 -143.9(2)
C9 C8 C11 C18 94.9(2)
C7 C8 C11 S1 94.7(2)
C9 C8 C11 S1 -26.5(2)
C10 S1 C11 C18 -120.74(19)
C10 S1 C11 C8 1.51(19)
C8 C11 C18 C19 72.3(3)
S1 C11 C18 C19 -168.68(18)
C20 O3 C19 O2 -0.8(4)
C20 O3 C19 C18 -179.5(2)
C11 C18 C19 O2 17.1(4)
C11 C18 C19 O3 -164.2(2)
C19 O3 C20 C21 -76.9(3)
C9 C8 C7 O1 91.0(3)
C11 C8 C7 O1 -28.6(3)
C9 C8 C7 C4 -88.9(3)
C11 C8 C7 C4 151.5(2)
O1 C7 C4 C5 -158.7(3)
C8 C7 C4 C5 21.3(4)
O1 C7 C4 C3 20.2(4)
C8 C7 C4 C3 -159.9(2)
C3 C4 C5 C6 -0.1(4)
C7 C4 C5 C6 178.8(3)
C4 C5 C6 C1 1.9(4)
C5 C6 C1 C2 -1.9(5)
C5 C6 C1 Cl1 176.9(2)
C6 C1 C2 C3 0.0(5)
Cl1 C1 C2 C3 -178.8(2)
C1 C2 C3 C4 1.9(5)
C5 C4 C3 C2 -1.8(4)
C7 C4 C3 C2 179.2(3)
